data_2022702
loop_
_publ_author_name
'Aristov, Michael M.'
'Geng, Han'
'Harris, James W.'
'Berry, John F.'

_publ_section_title
;
 Clarifying the structures of imidines: using crystallographic
 characterization to identify tautomers and localized systems of
 &#x3c0;-bonding.
;
_journal_coeditor_code EP3031
_journal_issue 'Pt 4'
_journal_name_full 'Acta crystallographica. Section C, Structural chemistry'
_journal_page_first 133
_journal_page_last 141
_journal_paper_doi 10.1107/S2053229623002036
_journal_volume 79
_journal_year 2023
_chemical_formula_moiety 'C4 H6 N2 O'
_chemical_formula_sum 'C4 H6 N2 O'
_chemical_formula_weight 98.11
_chemical_name_systematic
;
5-Amino-3,4-dihydro-2<i>H</i>-pyrrol-2-one
;
_space_group_crystal_system monoclinic
_space_group_IT_number 14
_space_group_name_Hall '-P 2yn'
_space_group_name_H-M_alt 'P 1 21/n 1'
_atom_sites_solution_hydrogens mixed
_atom_sites_solution_primary dual
_audit_creation_method
;
Olex2 1.5
(compiled 2021.12.09 svn.r5202d8cf for OlexSys, GUI svn.r6439)
;
_cell_angle_alpha 90
_cell_angle_beta 115.741(5)
_cell_angle_gamma 90
_cell_formula_units_Z 4
_cell_length_a 7.3685(5)
_cell_length_b 8.0074(7)
_cell_length_c 8.4211(9)
_cell_measurement_reflns_used 2533
_cell_measurement_temperature 99.99
_cell_measurement_theta_max 71.553
_cell_measurement_theta_min 6.689
_cell_volume 447.56(7)
_computing_cell_refinement
;
SAINT-Plus (Bruker, 2016)
;
_computing_data_collection
;
APEX3 (Bruker, 2016)
;
_computing_data_reduction
;
SAINT-Plus (Bruker, 2016)
;
_computing_molecular_graphics
;
OLEX2 (Dolomanov <i>et al.</i>, 2009)
;
_computing_publication_material
;
OLEX2 (Dolomanov <i>et al.</i>, 2009)
;
_computing_structure_refinement
;
SHELXL2018 (Sheldrick, 2015<i>b</i>)
;
_computing_structure_solution
;
SHELXT2014 (Sheldrick, 2015<i>a</i>)
;
_diffrn_ambient_temperature 99.99
_diffrn_detector 'charge-coupled device (CCD) area detector'
_diffrn_detector_area_resol_mean 7.9
_diffrn_measured_fraction_theta_full 1.000
_diffrn_measured_fraction_theta_max 1.000
_diffrn_measurement_device 'three-circle diffractometer'
_diffrn_measurement_device_type 'Bruker SMART APEXII'
_diffrn_measurement_method '0.60\ \w and 0.6\ \f scans'
_diffrn_radiation_monochromator 'equatorially mounted graphite'
_diffrn_radiation_probe x-ray
_diffrn_radiation_type 'Cu K\a'
_diffrn_radiation_wavelength 1.54178
_diffrn_reflns_av_R_equivalents 0.0422
_diffrn_reflns_av_unetI/netI 0.0217
_diffrn_reflns_limit_h_max 9
_diffrn_reflns_limit_h_min -9
_diffrn_reflns_limit_k_max 9
_diffrn_reflns_limit_k_min -9
_diffrn_reflns_limit_l_max 10
_diffrn_reflns_limit_l_min -9
_diffrn_reflns_number 7398
_diffrn_reflns_theta_full 67.000
_diffrn_reflns_theta_max 72.029
_diffrn_reflns_theta_min 6.688
_diffrn_source 'sealed X-ray tube'
_diffrn_source_current 32.0
_diffrn_source_power 1.28
_diffrn_source_voltage 40.0
_diffrn_standards_number 0
_exptl_absorpt_coefficient_mu 0.906
_exptl_absorpt_correction_T_max 0.9154
_exptl_absorpt_correction_T_min 0.8529
_exptl_absorpt_correction_type multi-scan
_exptl_absorpt_process_details
;
(SADABS; Bruker, 2016)
;
_exptl_crystal_colour colourless
_exptl_crystal_density_diffrn 1.456
_exptl_crystal_density_method 'not measured'
_exptl_crystal_description block
_exptl_crystal_F_000 208
_exptl_crystal_size_max 0.1
_exptl_crystal_size_mid 0.09
_exptl_crystal_size_min 0.04
_refine_diff_density_max 0.226
_refine_diff_density_min -0.180
_refine_ls_extinction_method none
_refine_ls_goodness_of_fit_ref 1.029
_refine_ls_hydrogen_treatment mixed
_refine_ls_matrix_type full
_refine_ls_number_parameters 72
_refine_ls_number_reflns 886
_refine_ls_number_restraints 0
_refine_ls_restrained_S_all 1.029
_refine_ls_R_factor_all 0.0386
_refine_ls_R_factor_gt 0.0331
_refine_ls_shift/su_max 0.000
_refine_ls_shift/su_mean 0.000
_refine_ls_structure_factor_coef Fsqd
_refine_ls_weighting_details 'w=1/[\s^2^(Fo^2^)+(0.0517P)^2^+0.1366P] where P=(Fo^2^+2Fc^2^)/3'
_refine_ls_weighting_scheme calc
_refine_ls_wR_factor_gt 0.0858
_refine_ls_wR_factor_ref 0.0888
_reflns_number_gt 775
_reflns_number_total 886
_reflns_threshold_expression 'I > 2\s(I)'
_cod_data_source_file ep3031sup1.cif
_cod_data_source_block 3
_cod_depositor_comments 'Adding full bibliography for 2022700--2022704.cif.'
_cod_database_code 2022702
_cod_database_fobs_code 2022702
_shelx_space_group_comment
;
The symmetry employed for this shelxl refinement is uniquely defined
by the following loop, which should always be used as a source of
symmetry information in preference to the above space-group names.
They are only intended as comments.
;
_shelx_estimated_absorpt_t_min 0.915
_shelx_estimated_absorpt_t_max 0.965

loop_
_space_group_symop_operation_xyz
'x, y, z'
'-x+1/2, y+1/2, -z+1/2'
'-x, -y, -z'
'x-1/2, -y-1/2, z-1/2'

loop_
_atom_site_type_symbol
_atom_site_label
_atom_site_fract_x
_atom_site_fract_y
_atom_site_fract_z
_atom_site_U_iso_or_equiv
_atom_site_adp_type
_atom_site_calc_flag
_atom_site_occupancy
_atom_site_disorder_assembly
_atom_site_disorder_group
O O1 0.60985(13) 0.63368(12) 0.91223(11) 0.0184(3) Uani d 1 . .
N N1 0.47862(17) 0.21160(14) 0.51216(14) 0.0166(3) Uani d 1 . .
N N2 0.59548(16) 0.41138(14) 0.73439(13) 0.0148(3) Uani d 1 . .
C C1 0.44758(18) 0.33546(16) 0.59918(15) 0.0144(3) Uani d 1 . .
C C2 0.23969(18) 0.40567(16) 0.55086(16) 0.0160(3) Uani d 1 . .
H H2A 0.146793 0.318525 0.555478 0.019 Uiso calc 1 . .
H H2B 0.182063 0.456487 0.431893 0.019 Uiso calc 1 . .
C C3 0.28201(18) 0.53733(17) 0.69360(16) 0.0165(3) Uani d 1 . .
H H3A 0.232171 0.648419 0.641205 0.020 Uiso calc 1 . .
H H3B 0.218560 0.506897 0.771872 0.020 Uiso calc 1 . .
C C4 0.51048(18) 0.53586(16) 0.79326(15) 0.0145(3) Uani d 1 . .
H H1A 0.377(3) 0.172(2) 0.422(2) 0.020(4) Uiso d 1 . .
H H1B 0.602(3) 0.177(2) 0.540(2) 0.021(4) Uiso d 1 . .

loop_
_atom_site_aniso_label
_atom_site_aniso_U_11
_atom_site_aniso_U_22
_atom_site_aniso_U_33
_atom_site_aniso_U_12
_atom_site_aniso_U_13
_atom_site_aniso_U_23
O1 0.0156(5) 0.0202(5) 0.0177(5) -0.0026(4) 0.0056(4) -0.0035(4)
N1 0.0116(6) 0.0185(6) 0.0156(5) -0.0003(4) 0.0022(4) -0.0009(4)
N2 0.0129(5) 0.0164(6) 0.0131(5) 0.0000(4) 0.0036(4) 0.0020(4)
C1 0.0134(6) 0.0156(6) 0.0130(6) -0.0013(5) 0.0047(4) 0.0044(5)
C2 0.0122(6) 0.0189(7) 0.0149(6) 0.0003(5) 0.0040(5) 0.0020(5)
C3 0.0118(6) 0.0199(7) 0.0163(6) 0.0005(5) 0.0047(5) 0.0013(5)
C4 0.0142(6) 0.0158(6) 0.0126(6) 0.0001(5) 0.0051(5) 0.0034(5)

loop_
_atom_type_symbol
_atom_type_description
_atom_type_scat_dispersion_real
_atom_type_scat_dispersion_imag
_atom_type_scat_source
C C 0.0181 0.0091 'International Tables Vol C Tables 4.2.6.8 and 6.1.1.4'
H H 0.0000 0.0000 'International Tables Vol C Tables 4.2.6.8 and 6.1.1.4'
N N 0.0311 0.0180 'International Tables Vol C Tables 4.2.6.8 and 6.1.1.4'
O O 0.0492 0.0322 'International Tables Vol C Tables 4.2.6.8 and 6.1.1.4'

loop_
_geom_angle_atom_site_label_1
_geom_angle_atom_site_label_2
_geom_angle_atom_site_label_3
_geom_angle_site_symmetry_1
_geom_angle_site_symmetry_3
_geom_angle
_geom_angle_publ_flag
C1 N1 H1A . . 118.3(12) ?
C1 N1 H1B . . 119.9(11) ?
H1A N1 H1B . . 121.5(16) ?
C1 N2 C4 . . 107.84(10) ?
N1 C1 N2 . . 123.11(11) ?
N1 C1 C2 . . 122.22(11) ?
N2 C1 C2 . . 114.66(11) ?
C1 C2 H2A . . 111.4 ?
C1 C2 H2B . . 111.4 ?
C1 C2 C3 . . 102.03(10) ?
H2A C2 H2B . . 109.2 ?
C3 C2 H2A . . 111.4 ?
C3 C2 H2B . . 111.4 ?
C2 C3 H3A . . 111.1 ?
C2 C3 H3B . . 111.1 ?
H3A C3 H3B . . 109.1 ?
C4 C3 C2 . . 103.18(10) ?
C4 C3 H3A . . 111.1 ?
C4 C3 H3B . . 111.1 ?
O1 C4 N2 . . 123.36(12) ?
O1 C4 C3 . . 124.67(11) ?
N2 C4 C3 . . 111.97(11) ?

loop_
_geom_bond_atom_site_label_1
_geom_bond_atom_site_label_2
_geom_bond_site_symmetry_2
_geom_bond_distance
_geom_bond_publ_flag
O1 C4 . 1.2313(16) ?
N1 C1 . 1.3110(17) ?
N1 H1A . 0.861(18) ?
N1 H1B . 0.882(19) ?
N2 C1 . 1.3326(16) ?
N2 C4 . 1.3788(17) ?
C1 C2 . 1.5122(17) ?
C2 H2A . 0.9900 ?
C2 H2B . 0.9900 ?
C2 C3 . 1.5257(18) ?
C3 H3A . 0.9900 ?
C3 H3B . 0.9900 ?
C3 C4 . 1.5204(17) ?

loop_
_geom_hbond_atom_site_label_D
_geom_hbond_atom_site_label_H
_geom_hbond_atom_site_label_A
_geom_hbond_site_symmetry_A
_geom_hbond_distance_DH
_geom_hbond_distance_HA
_geom_hbond_distance_DA
_geom_hbond_angle_DHA
_geom_hbond_publ_flag
N1 H1A N2 4_565 0.861(18) 2.099(19) 2.9454(16) 167.6(15) yes
N1 H1B O1 2_646 0.882(19) 2.01(2) 2.8832(15) 170.9(17) yes

loop_
_geom_torsion_atom_site_label_1
_geom_torsion_atom_site_label_2
_geom_torsion_atom_site_label_3
_geom_torsion_atom_site_label_4
_geom_torsion_site_symmetry_1
_geom_torsion_site_symmetry_2
_geom_torsion_site_symmetry_3
_geom_torsion_site_symmetry_4
_geom_torsion
_geom_torsion_publ_flag
N1 C1 C2 C3 . . . . 177.20(11) ?
N2 C1 C2 C3 . . . . -3.93(14) ?
C1 N2 C4 O1 . . . . -176.49(11) ?
C1 N2 C4 C3 . . . . 3.29(14) ?
C1 C2 C3 C4 . . . . 5.22(12) ?
C2 C3 C4 O1 . . . . 174.20(12) ?
C2 C3 C4 N2 . . . . -5.57(13) ?
C4 N2 C1 N1 . . . . 179.39(11) ?
C4 N2 C1 C2 . . . . 0.53(14) ?
